data_7009597
loop_
_publ_author_name
'Parish, R. V.'
'Boyer, Patricia'
'Fowler, Anne'
'Kahn, Tasneem A.'
'Cross, Wendy I.'
'Pritchard, Robin G.'

_publ_section_title
;
 Gold complexes derived from diphenyl-2-styrylphosphine&#x200A;&#x2020;
;
_journal_issue 14
_journal_name_full 'Journal of the Chemical Society, Dalton Transactions'
_journal_page_first 2287
_journal_paper_doi 10.1039/b002248i
_journal_year 2000
_chemical_formula_sum 'C24 H27 Au Br0 Cl3 F6 N O P2 S'
_chemical_formula_weight 856.78
_chemical_name_systematic
; 
 ? 
;
_space_group_IT_number 14
_symmetry_cell_setting monoclinic
_symmetry_space_group_name_Hall '-P 2yn'
_symmetry_space_group_name_H-M 'P 1 21/n 1'
_atom_sites_solution_hydrogens geom
_atom_sites_solution_primary direct
_atom_sites_solution_secondary difmap
_audit_creation_method SHELXL-97
_cell_angle_alpha 90.00
_cell_angle_beta 93.39(7)
_cell_angle_gamma 90.00
_cell_formula_units_Z 4
_cell_length_a 9.570(5)
_cell_length_b 10.896(13)
_cell_length_c 28.29(3)
_cell_measurement_temperature 203(2)
_cell_volume 2945(5)
_computing_structure_refinement 'SHELXL-97 (Sheldrick, 1997)'
_computing_structure_solution 'SHELXS-97 (Sheldrick, 1990)'
_diffrn_ambient_temperature 203(2)
_diffrn_measured_fraction_theta_full 1.000
_diffrn_measured_fraction_theta_max 1.000
_diffrn_radiation_monochromator graphite
_diffrn_radiation_source 'fine-focus sealed tube'
_diffrn_radiation_type MoK\a
_diffrn_radiation_wavelength 0.71073
_diffrn_reflns_av_R_equivalents 0.0000
_diffrn_reflns_av_sigmaI/netI 0.1426
_diffrn_reflns_limit_h_max 11
_diffrn_reflns_limit_h_min 0
_diffrn_reflns_limit_k_max 12
_diffrn_reflns_limit_k_min 0
_diffrn_reflns_limit_l_max 33
_diffrn_reflns_limit_l_min -33
_diffrn_reflns_number 5495
_diffrn_reflns_theta_full 24.97
_diffrn_reflns_theta_max 24.97
_diffrn_reflns_theta_min 1.44
_exptl_absorpt_coefficient_mu 5.506
_exptl_absorpt_correction_T_max 0.6090
_exptl_absorpt_correction_T_min 0.4056
_exptl_crystal_colour yellow
_exptl_crystal_density_diffrn 1.932
_exptl_crystal_density_method 'not measured'
_exptl_crystal_description prism
_exptl_crystal_F_000 1664
_exptl_crystal_size_max 0.20
_exptl_crystal_size_mid 0.10
_exptl_crystal_size_min 0.10
_refine_diff_density_max 1.684
_refine_diff_density_min -1.648
_refine_diff_density_rms 0.227
_refine_ls_extinction_method none
_refine_ls_goodness_of_fit_ref 1.027
_refine_ls_hydrogen_treatment mixed
_refine_ls_matrix_type full
_refine_ls_number_parameters 353
_refine_ls_number_reflns 5495
_refine_ls_number_restraints 0
_refine_ls_restrained_S_all 1.027
_refine_ls_R_factor_all 0.1734
_refine_ls_R_factor_gt 0.0825
_refine_ls_shift/su_max 0.001
_refine_ls_shift/su_mean 0.000
_refine_ls_structure_factor_coef Fsqd
_refine_ls_weighting_details 'calc w=1/[\s^2^(Fo^2^)+(0.1062P)^2^+0.0000P] where P=(Fo^2^+2Fc^2^)/3'
_refine_ls_weighting_scheme calc
_refine_ls_wR_factor_gt 0.1760
_refine_ls_wR_factor_ref 0.2199
_reflns_number_gt 2906
_reflns_number_total 5495
_reflns_threshold_expression >2sigma(I)
_cod_data_source_file b002248i.txt
_cod_data_source_block af2c
_cod_depositor_comments
;
The following automatic conversions were performed:
'_atom_site_symetry_multiplicity' tag replaced with
'_atom_site_symmetry_multiplicity'.

Automatic conversion script
Id: cif_correct_tags 1440 2010-10-19 06:21:57Z saulius 

The following automatic conversions were performed:
'_symmetry_cell_setting' value 'Monoclinic' changed to 'monoclinic'
according to '/home/saulius/struct/CIF-dictionaries/cif_core.dic'
dictionary named 'cif_core.dic' version 2.4.1 from 2010-06-29.

Automatic conversion script
Id: cif_fix_enum 1527 2010-12-29 10:47:43Z saulius 
;
_cod_original_sg_symbol_H-M 'P 2(1)/n'
_cod_database_code 7009597

loop_
_symmetry_equiv_pos_as_xyz
'x, y, z'
'-x+1/2, y+1/2, -z+1/2'
'-x, -y, -z'
'x-1/2, -y-1/2, z-1/2'

loop_
_atom_site_label
_atom_site_type_symbol
_atom_site_fract_x
_atom_site_fract_y
_atom_site_fract_z
_atom_site_U_iso_or_equiv
_atom_site_adp_type
_atom_site_occupancy
_atom_site_symmetry_multiplicity
_atom_site_calc_flag
_atom_site_refinement_flags
_atom_site_disorder_assembly
_atom_site_disorder_group
Au1 Au 0.71791(7) 0.44078(7) 0.32958(3) 0.0437(3) Uani 1 1 d . . .
Cl1 Cl 0.8040(8) -0.1311(8) 0.5441(3) 0.110(3) Uani 1 1 d . . .
Cl2 Cl 1.0237(9) -0.1780(8) 0.4842(2) 0.115(3) Uani 1 1 d . . .
Cl3 Cl 1.0147(10) -0.2994(7) 0.5735(3) 0.121(3) Uani 1 1 d . . .
F1 F 0.904(2) 0.0780(13) 0.3637(4) 0.118(6) Uani 1 1 d . . .
F2 F 0.9122(17) -0.0010(13) 0.2918(5) 0.097(5) Uani 1 1 d . . .
F3 F 0.7216(15) 0.0113(19) 0.3265(6) 0.130(6) Uani 1 1 d . . .
F4 F 0.815(3) -0.0877(16) 0.3872(6) 0.168(10) Uani 1 1 d . . .
F5 F 1.011(2) -0.100(2) 0.3518(6) 0.188(11) Uani 1 1 d . . .
F6 F 0.821(2) -0.1660(15) 0.3129(6) 0.138(7) Uani 1 1 d . . .
S1 S 0.9173(6) 0.5278(6) 0.3041(2) 0.0755(19) Uani 1 1 d . . .
P1 P 0.5156(5) 0.3712(5) 0.36022(16) 0.0428(12) Uani 1 1 d . . .
P2 P 0.8682(7) -0.0488(6) 0.3403(2) 0.0680(17) Uani 1 1 d . . .
N1 N 0.7589(18) 0.2902(15) 0.3000(8) 0.099(8) Uani 1 1 d . . .
H1A H 0.7519 0.2275 0.3210 0.119 Uiso 1 1 calc R . .
H1B H 0.6960 0.2767 0.2752 0.119 Uiso 1 1 calc R . .
C1 C 0.4091(18) 0.2828(16) 0.3192(6) 0.036(4) Uani 1 1 d . . .
C2 C 0.4135(19) 0.310(2) 0.2724(8) 0.065(6) Uani 1 1 d . . .
H2 H 0.4690 0.3756 0.2628 0.078 Uiso 1 1 calc R . .
C3 C 0.340(2) 0.244(2) 0.2400(7) 0.063(6) Uani 1 1 d . . .
H3 H 0.3442 0.2627 0.2077 0.075 Uiso 1 1 calc R . .
C4 C 0.257(2) 0.148(2) 0.2540(8) 0.063(7) Uani 1 1 d . . .
H4 H 0.2032 0.1030 0.2314 0.076 Uiso 1 1 calc R . .
C5 C 0.255(2) 0.121(2) 0.2998(8) 0.065(6) Uani 1 1 d . . .
H5 H 0.1999 0.0546 0.3091 0.077 Uiso 1 1 calc R . .
C6 C 0.330(2) 0.186(2) 0.3333(7) 0.069(7) Uani 1 1 d . . .
H6 H 0.3280 0.1649 0.3655 0.082 Uiso 1 1 calc R . .
C7 C 0.5369(18) 0.291(2) 0.4155(7) 0.050(5) Uani 1 1 d . . .
C8 C 0.591(2) 0.176(2) 0.4144(7) 0.059(6) Uani 1 1 d . . .
H8 H 0.6139 0.1408 0.3854 0.071 Uiso 1 1 calc R . .
C9 C 0.613(2) 0.109(2) 0.4560(7) 0.057(6) Uani 1 1 d . . .
H9 H 0.6509 0.0298 0.4547 0.068 Uiso 1 1 calc R . .
C10 C 0.5820(19) 0.155(2) 0.4980(6) 0.045(5) Uani 1 1 d . . .
H10 H 0.5984 0.1126 0.5266 0.054 Uiso 1 1 calc R . .
C11 C 0.521(2) 0.275(2) 0.4953(7) 0.068(7) Uani 1 1 d . . .
H11 H 0.4940 0.3133 0.5232 0.082 Uiso 1 1 calc R . .
C12 C 0.504(2) 0.333(2) 0.4553(6) 0.051(5) Uani 1 1 d . . .
H12 H 0.4631 0.4118 0.4557 0.061 Uiso 1 1 calc R . .
C13 C 0.4230(18) 0.5110(18) 0.3702(6) 0.042(5) Uani 1 1 d . . .
C14 C 0.5044(19) 0.617(2) 0.3668(6) 0.050(5) Uani 1 1 d . . .
C15 C 0.447(3) 0.733(2) 0.3723(7) 0.062(6) Uani 1 1 d . . .
H15 H 0.5019 0.8040 0.3699 0.074 Uiso 1 1 calc R . .
C16 C 0.310(3) 0.739(3) 0.3812(6) 0.073(8) Uani 1 1 d . . .
H16 H 0.2692 0.8166 0.3850 0.087 Uiso 1 1 calc R . .
C17 C 0.229(3) 0.636(3) 0.3850(7) 0.073(7) Uani 1 1 d . . .
H17 H 0.1334 0.6451 0.3907 0.088 Uiso 1 1 calc R . .
C18 C 0.286(2) 0.517(2) 0.3803(6) 0.057(6) Uani 1 1 d . . .
H18 H 0.2316 0.4458 0.3841 0.068 Uiso 1 1 calc R . .
C19 C 0.665(2) 0.604(2) 0.3598(7) 0.074(7) Uani 1 1 d . . .
H19 H 0.6916 0.6698 0.3381 0.089 Uiso 1 1 calc R . .
C20 C 0.975(3) 0.404(3) 0.2686(10) 0.103(10) Uani 1 1 d . . .
H20A H 0.9470 0.4213 0.2353 0.124 Uiso 1 1 calc R . .
H20B H 1.0778 0.4014 0.2714 0.124 Uiso 1 1 calc R . .
C21 C 0.925(2) 0.294(3) 0.2803(11) 0.098(10) Uani 1 1 d . . .
H21A H 0.9888 0.2583 0.3049 0.117 Uiso 1 1 calc R . .
H21B H 0.9268 0.2403 0.2525 0.117 Uiso 1 1 calc R . .
C22 C 0.750(2) 0.6206(19) 0.4047(7) 0.058(6) Uani 1 1 d . . .
H22A H 0.8494 0.6178 0.3988 0.070 Uiso 1 1 calc R . .
H22B H 0.7293 0.7011 0.4182 0.070 Uiso 1 1 calc R . .
C23 C 0.796(2) 0.542(2) 0.4782(8) 0.084(8) Uani 1 1 d . . .
H23A H 0.8949 0.5406 0.4729 0.126 Uiso 1 1 calc R . .
H23B H 0.7733 0.4739 0.4985 0.126 Uiso 1 1 calc R . .
H23C H 0.7726 0.6186 0.4934 0.126 Uiso 1 1 calc R . .
C24 C 0.977(3) -0.166(3) 0.5407(8) 0.089(8) Uani 1 1 d . . .
H24 H 1.0326 -0.0984 0.5558 0.107 Uiso 1 1 calc R . .
O1 O 0.7195(14) 0.5318(14) 0.4356(5) 0.063(4) Uani 1 1 d . . .

loop_
_atom_site_aniso_label
_atom_site_aniso_U_11
_atom_site_aniso_U_22
_atom_site_aniso_U_33
_atom_site_aniso_U_23
_atom_site_aniso_U_13
_atom_site_aniso_U_12
Au1 0.0354(4) 0.0516(5) 0.0444(4) 0.0017(5) 0.0052(3) -0.0047(4)
Cl1 0.079(5) 0.131(7) 0.120(6) 0.009(5) 0.015(4) -0.007(5)
Cl2 0.124(6) 0.147(7) 0.076(4) -0.023(5) 0.025(4) -0.053(6)
Cl3 0.177(8) 0.081(5) 0.098(5) -0.006(4) -0.049(5) -0.005(5)
F1 0.208(18) 0.088(11) 0.056(8) -0.021(8) -0.012(10) -0.036(12)
F2 0.143(13) 0.079(9) 0.072(9) -0.014(8) 0.037(9) -0.009(10)
F3 0.082(11) 0.187(17) 0.120(13) -0.051(13) -0.011(10) 0.036(12)
F4 0.30(3) 0.093(13) 0.120(14) 0.025(11) 0.098(17) 0.001(15)
F5 0.19(2) 0.25(3) 0.124(14) 0.012(15) -0.034(14) 0.157(19)
F6 0.20(2) 0.084(12) 0.135(14) -0.028(11) 0.063(14) -0.056(13)
S1 0.059(3) 0.082(5) 0.089(4) -0.011(4) 0.029(3) -0.030(3)
P1 0.038(3) 0.057(3) 0.033(3) 0.003(2) 0.000(2) -0.010(3)
P2 0.083(4) 0.052(4) 0.069(4) -0.009(4) 0.009(3) -0.002(4)
N1 0.078(13) 0.049(12) 0.158(19) 0.059(12) -0.101(14) -0.038(10)
C1 0.041(10) 0.038(11) 0.028(9) 0.003(8) 0.002(8) -0.002(9)
C2 0.029(10) 0.081(17) 0.085(17) 0.004(14) 0.002(11) 0.000(11)
C3 0.037(11) 0.095(19) 0.055(13) -0.017(13) -0.011(10) 0.012(13)
C4 0.048(12) 0.077(17) 0.062(14) -0.041(14) -0.021(11) 0.017(13)
C5 0.057(13) 0.067(15) 0.072(15) 0.004(13) 0.018(12) -0.037(12)
C6 0.061(14) 0.097(19) 0.049(12) -0.021(13) 0.011(11) -0.019(14)
C7 0.030(10) 0.075(16) 0.044(12) 0.013(11) -0.008(8) 0.013(11)
C8 0.051(13) 0.093(18) 0.035(11) -0.010(12) 0.011(9) -0.015(13)
C9 0.053(12) 0.054(13) 0.063(14) 0.027(12) 0.007(11) -0.006(10)
C10 0.056(12) 0.060(14) 0.020(9) 0.000(9) 0.003(8) -0.006(11)
C11 0.077(16) 0.087(18) 0.044(13) -0.009(13) 0.026(11) -0.027(15)
C12 0.056(12) 0.074(15) 0.022(10) 0.003(10) -0.007(9) -0.006(11)
C13 0.031(10) 0.057(12) 0.036(10) 0.008(9) -0.023(8) 0.006(9)
C14 0.041(11) 0.085(17) 0.020(9) 0.004(10) -0.018(8) -0.005(12)
C15 0.081(17) 0.054(15) 0.048(13) -0.007(11) -0.012(12) 0.004(13)
C16 0.11(2) 0.09(2) 0.022(10) -0.005(12) -0.003(12) 0.054(18)
C17 0.075(17) 0.09(2) 0.049(13) 0.005(14) -0.027(12) 0.026(16)
C18 0.047(12) 0.081(17) 0.039(11) -0.010(11) -0.021(9) 0.007(12)
C19 0.057(13) 0.12(2) 0.046(12) -0.010(13) 0.013(11) -0.017(14)
C20 0.09(2) 0.09(2) 0.13(2) -0.009(19) 0.067(19) 0.001(17)
C21 0.055(15) 0.09(2) 0.15(3) -0.02(2) 0.051(17) 0.001(15)
C22 0.052(13) 0.048(13) 0.074(15) 0.010(12) 0.005(11) -0.012(11)
C23 0.058(14) 0.12(2) 0.074(15) -0.012(16) -0.019(12) 0.011(15)
C24 0.073(17) 0.11(2) 0.082(17) -0.007(17) -0.017(14) -0.020(16)
O1 0.053(8) 0.082(12) 0.051(8) -0.005(8) -0.009(7) -0.009(8)

loop_
_atom_type_symbol
_atom_type_description
_atom_type_scat_dispersion_real
_atom_type_scat_dispersion_imag
_atom_type_scat_source
C C 0.0033 0.0016 'International Tables Vol C Tables 4.2.6.8 and 6.1.1.4'
H H 0.0000 0.0000 'International Tables Vol C Tables 4.2.6.8 and 6.1.1.4'
N N 0.0061 0.0033 'International Tables Vol C Tables 4.2.6.8 and 6.1.1.4'
P P 0.1023 0.0942 'International Tables Vol C Tables 4.2.6.8 and 6.1.1.4'
S S 0.1246 0.1234 'International Tables Vol C Tables 4.2.6.8 and 6.1.1.4'
Br Br -0.2901 2.4595 'International Tables Vol C Tables 4.2.6.8 and 6.1.1.4'
Au Au -2.0133 8.8022 'International Tables Vol C Tables 4.2.6.8 and 6.1.1.4'
F F 0.0171 0.0103 'International Tables Vol C Tables 4.2.6.8 and 6.1.1.4'
Cl Cl 0.1484 0.1585 'International Tables Vol C Tables 4.2.6.8 and 6.1.1.4'
O O 0.0106 0.0060 'International Tables Vol C Tables 4.2.6.8 and 6.1.1.4'

loop_
_geom_angle_atom_site_label_1
_geom_angle_atom_site_label_2
_geom_angle_atom_site_label_3
_geom_angle
_geom_angle_site_symmetry_1
_geom_angle_site_symmetry_3
_geom_angle_publ_flag
N1 Au1 C19 177.4(7) . . ?
N1 Au1 S1 91.2(6) . . ?
C19 Au1 S1 90.2(6) . . ?
N1 Au1 P1 94.7(6) . . ?
C19 Au1 P1 84.0(6) . . ?
S1 Au1 P1 174.0(2) . . ?
C20 S1 Au1 99.1(9) . . ?
C1 P1 C7 109.7(9) . . ?
C1 P1 C13 107.0(8) . . ?
C7 P1 C13 107.9(9) . . ?
C1 P1 Au1 113.3(6) . . ?
C7 P1 Au1 115.8(6) . . ?
C13 P1 Au1 102.3(7) . . ?
F5 P2 F4 93.2(14) . . ?
F5 P2 F6 92.1(13) . . ?
F4 P2 F6 96.0(11) . . ?
F5 P2 F2 91.4(11) . . ?
F4 P2 F2 175.1(12) . . ?
F6 P2 F2 85.4(8) . . ?
F5 P2 F1 93.8(13) . . ?
F4 P2 F1 87.3(9) . . ?
F6 P2 F1 173.1(11) . . ?
F2 P2 F1 90.8(8) . . ?
F5 P2 F3 176.6(14) . . ?
F4 P2 F3 89.6(12) . . ?
F6 P2 F3 89.5(11) . . ?
F2 P2 F3 85.7(10) . . ?
F1 P2 F3 84.5(10) . . ?
C21 N1 Au1 110.2(12) . . ?
C2 C1 C6 119.9(18) . . ?
C2 C1 P1 117.9(15) . . ?
C6 C1 P1 122.1(13) . . ?
C3 C2 C1 120(2) . . ?
C2 C3 C4 120(2) . . ?
C5 C4 C3 120(2) . . ?
C4 C5 C6 122(2) . . ?
C5 C6 C1 118.6(19) . . ?
C12 C7 C8 117.9(19) . . ?
C12 C7 P1 125.2(18) . . ?
C8 C7 P1 116.9(16) . . ?
C7 C8 C9 120.0(19) . . ?
C10 C9 C8 122(2) . . ?
C9 C10 C11 114.1(18) . . ?
C12 C11 C10 121(2) . . ?
C7 C12 C11 125(2) . . ?
C18 C13 C14 121(2) . . ?
C18 C13 P1 124.3(17) . . ?
C14 C13 P1 114.3(14) . . ?
C15 C14 C13 121.3(18) . . ?
C15 C14 C19 120(2) . . ?
C13 C14 C19 119(2) . . ?
C16 C15 C14 117(2) . . ?
C15 C16 C17 122(2) . . ?
C16 C17 C18 121(2) . . ?
C13 C18 C17 116(2) . . ?
C22 C19 C14 111.6(16) . . ?
C22 C19 Au1 109.5(17) . . ?
C14 C19 Au1 113.9(16) . . ?
C21 C20 S1 114.0(19) . . ?
C20 C21 N1 117(2) . . ?
O1 C22 C19 109.9(17) . . ?
Cl2 C24 Cl1 112.2(14) . . ?
Cl2 C24 Cl3 112.5(17) . . ?
Cl1 C24 Cl3 108.9(15) . . ?
C22 O1 C23 112.8(17) . . ?

loop_
_geom_bond_atom_site_label_1
_geom_bond_atom_site_label_2
_geom_bond_distance
_geom_bond_site_symmetry_2
_geom_bond_publ_flag
Au1 N1 1.89(2) . ?
Au1 C19 2.04(2) . ?
Au1 S1 2.285(6) . ?
Au1 P1 2.296(5) . ?
Cl1 C24 1.71(3) . ?
Cl2 C24 1.69(2) . ?
Cl3 C24 1.75(3) . ?
F1 P2 1.561(14) . ?
F2 P2 1.549(14) . ?
F3 P2 1.577(16) . ?
F4 P2 1.508(17) . ?
F5 P2 1.495(18) . ?
F6 P2 1.546(16) . ?
S1 C20 1.79(3) . ?
P1 C1 1.781(17) . ?
P1 C7 1.791(19) . ?
P1 C13 1.79(2) . ?
N1 C21 1.71(3) . ?
C1 C2 1.36(2) . ?
C1 C6 1.37(3) . ?
C2 C3 1.33(3) . ?
C3 C4 1.38(3) . ?
C4 C5 1.33(3) . ?
C5 C6 1.36(3) . ?
C7 C12 1.27(2) . ?
C7 C8 1.37(3) . ?
C8 C9 1.39(3) . ?
C9 C10 1.34(3) . ?
C10 C11 1.43(3) . ?
C11 C12 1.30(3) . ?
C13 C18 1.36(3) . ?
C13 C14 1.40(3) . ?
C14 C15 1.38(3) . ?
C14 C19 1.57(3) . ?
C15 C16 1.35(3) . ?
C16 C17 1.37(3) . ?
C17 C18 1.42(3) . ?
C19 C22 1.48(3) . ?
C20 C21 1.35(3) . ?
C22 O1 1.35(2) . ?
C23 O1 1.38(2) . ?
